data_4133631
loop_
_publ_author_name
'Derosa, Joseph'
'Kleinmans, Roman'
'Tran, Van T.'
'Karunananda, Malkanthi K.'
'Wisniewski, Steven R.'
'Eastgate, Martin D.'
'Engle, Keary M.'

_publ_section_title
;
 Nickel-Catalyzed 1,2-Diarylation of Simple Alkenyl Amides.
;
_journal_issue 51
_journal_name_full 'Journal of the American Chemical Society'
_journal_page_first 17878
_journal_page_last 17883
_journal_paper_doi 10.1021/jacs.8b11942
_journal_volume 140
_journal_year 2018
_chemical_absolute_configuration ad
_chemical_formula_moiety 'C26 H29 N O3'
_chemical_formula_sum 'C26 H29 N O3'
_chemical_formula_weight 403.50
_space_group_crystal_system monoclinic
_space_group_IT_number 7
_space_group_name_Hall 'P -2yac'
_space_group_name_H-M_alt 'P 1 n 1'
_atom_sites_solution_hydrogens geom
_audit_creation_date 2018-07-11
_audit_creation_method
;
Olex2 1.2
(compiled 2018.05.29 svn.r3508 for OlexSys, GUI svn.r5506)
;
_cell_angle_alpha 90
_cell_angle_beta 97.538(2)
_cell_angle_gamma 90
_cell_formula_units_Z 4
_cell_length_a 9.4406(2)
_cell_length_b 11.4272(3)
_cell_length_c 20.2122(5)
_cell_measurement_reflns_used 9898
_cell_measurement_temperature 100(2)
_cell_measurement_theta_max 69.49
_cell_measurement_theta_min 3.87
_cell_volume 2161.64(9)
_computing_cell_refinement 'SAINT v8.38A (Bruker, 2017)'
_computing_data_collection 'APEX2 v2013.6-2 (Bruker, 2013)'
_computing_data_reduction 'SAINT v8.38A (Bruker, 2017)'
_computing_molecular_graphics 'Olex2 (Dolomanov et al., 2009)'
_computing_publication_material 'Olex2 (Dolomanov et al., 2009)'
_computing_structure_refinement 'ShelXL (Sheldrick, 2015)'
_computing_structure_solution 'ShelXT (Sheldrick, 2015)'
_diffrn_ambient_temperature 100.0
_diffrn_detector 'Bruker APEX-II CCD'
_diffrn_detector_area_resol_mean 7.9
_diffrn_detector_type 'CCD Area Detector'
_diffrn_measured_fraction_theta_full 0.998
_diffrn_measured_fraction_theta_max 0.994
_diffrn_measurement_device 'Kappa Four-Circle Diffractometer'
_diffrn_measurement_device_type 'Bruker X8 APEX II'
_diffrn_measurement_method '\w and \f scans'
_diffrn_radiation_monochromator 'Double Bounce Multilayer Mirrors'
_diffrn_radiation_probe x-ray
_diffrn_radiation_type CuK\a
_diffrn_radiation_wavelength 1.54178
_diffrn_reflns_av_R_equivalents 0.0568
_diffrn_reflns_av_unetI/netI 0.0496
_diffrn_reflns_Laue_measured_fraction_full 0.998
_diffrn_reflns_Laue_measured_fraction_max 0.994
_diffrn_reflns_limit_h_max 11
_diffrn_reflns_limit_h_min -11
_diffrn_reflns_limit_k_max 13
_diffrn_reflns_limit_k_min -13
_diffrn_reflns_limit_l_max 24
_diffrn_reflns_limit_l_min -24
_diffrn_reflns_number 28928
_diffrn_reflns_point_group_measured_fraction_full 0.862
_diffrn_reflns_point_group_measured_fraction_max 0.854
_diffrn_reflns_theta_full 67.500
_diffrn_reflns_theta_max 69.751
_diffrn_reflns_theta_min 3.868
_diffrn_source 'Micro Focus Rotating Anode'
_diffrn_source_type 'Bruker TXS'
_diffrn_standards_number 0
_exptl_absorpt_coefficient_mu 0.637
_exptl_absorpt_correction_T_max 0.7533
_exptl_absorpt_correction_T_min 0.5535
_exptl_absorpt_correction_type multi-scan
_exptl_absorpt_process_details
'SADABS-2016/2 (Bruker,2016/2) was used for absorption correction. wR2(int) was 0.1285 before and 0.0730 after correction. The Ratio of minimum to maximum transmission is 0.7348. The \l/2 correction factor is Not present.'
_exptl_crystal_colour colourless
_exptl_crystal_colour_primary colourless
_exptl_crystal_density_diffrn 1.240
_exptl_crystal_description needle
_exptl_crystal_F_000 864
_exptl_crystal_size_max 0.35
_exptl_crystal_size_mid 0.02
_exptl_crystal_size_min 0.02
_refine_diff_density_max 0.211
_refine_diff_density_min -0.173
_refine_diff_density_rms 0.038
_refine_ls_abs_structure_details
;
 Flack x determined using 2424 quotients [(I+)-(I-)]/[(I+)+(I-)]
 (Parsons, Flack and Wagner, Acta Cryst. B69 (2013) 249-259).
;
_refine_ls_abs_structure_Flack -0.08(13)
_refine_ls_extinction_method none
_refine_ls_goodness_of_fit_ref 1.036
_refine_ls_hydrogen_treatment constr
_refine_ls_matrix_type full
_refine_ls_number_parameters 545
_refine_ls_number_reflns 6955
_refine_ls_number_restraints 2
_refine_ls_restrained_S_all 1.036
_refine_ls_R_factor_all 0.0424
_refine_ls_R_factor_gt 0.0373
_refine_ls_shift/su_max 0.000
_refine_ls_shift/su_mean 0.000
_refine_ls_structure_factor_coef Fsqd
_refine_ls_weighting_details 'w=1/[\s^2^(Fo^2^)+(0.0586P)^2^+0.1070P] where P=(Fo^2^+2Fc^2^)/3'
_refine_ls_weighting_scheme calc
_refine_ls_wR_factor_gt 0.0935
_refine_ls_wR_factor_ref 0.0969
_reflns_Friedel_coverage 0.717
_reflns_Friedel_fraction_full 0.725
_reflns_Friedel_fraction_max 0.715
_reflns_number_gt 6390
_reflns_number_total 6955
_reflns_threshold_expression 'I > 2\s(I)'
_cod_data_source_file ja8b11942_si_003.cif
_cod_data_source_block engle128
_cod_depositor_comments
;
The following automatic conversions were performed:

data item '_diffrn_radiation_probe' value 'X-ray' was changed to
'x-ray' in accordance with the
/home/saulius/struct/COD-crude-data/automatic-downloads/DataCite-retrospective/ACS/depositions/lib/dictionaries/cif_core.dic
dictionary named 'cif_core.dic' version 2.4.2 last updated on
2011-04-26.

Automatic conversion script
Id: cif_fix_values 6909 2019-04-08 15:41:33Z antanas 
;
_cod_database_code 4133631
_shelx_shelxl_version_number 2018/3
_shelx_space_group_comment
;
The symmetry employed for this shelxl refinement is uniquely defined
by the following loop, which should always be used as a source of
symmetry information in preference to the above space-group names.
They are only intended as comments.
;
_shelx_estimated_absorpt_t_max 0.987
_shelx_estimated_absorpt_t_min 0.808
_olex2_refinement_description
;
1. Fixed Uiso
 At 1.2 times of:
  All C(H) groups, All C(H,H) groups, All N(H) groups
 At 1.5 times of:
  All C(H,H,H) groups
2.a Ternary CH refined with riding coordinates:
 C11(H11), C11'(H11')
2.b Secondary CH2 refined with riding coordinates:
 C7(H7A,H7B), C9(H9A,H9B), C10(H10A,H10B), C12(H12A,H12B), C7'(H7'A,H7'B),
 C9'(H9'A,H9'B), C10'(H10C,H10D), C12'(H12C,H12D)
2.c Aromatic/amide H refined with riding coordinates:
 N1(H1), C2(H2), C4(H4), C5(H5), C14(H14), C15(H15), C16(H16), C17(H17),
 C18(H18), C20(H20), C21(H21), C22(H22), C23(H23), C24(H24), N1'(H1'), C2'(H2'),
  C4'(H4'), C5'(H5'), C14'(H14'), C15'(H15'), C16'(H16'), C17'(H17'),
 C18'(H18'), C20'(H20'), C21'(H21'), C22'(H22'), C23'(H23'), C24'(H24')
2.d Idealised Me refined as rotating group:
 C25(H25A,H25B,H25C), C26(H26A,H26B,H26C), C25'(H25D,H25E,H25F), C26'(H26D,
 H26E,H26F)
;
_olex2_submission_special_instructions 'No special instructions were received'

loop_
_space_group_symop_operation_xyz
'x, y, z'
'x+1/2, -y, z+1/2'

loop_
_atom_site_label
_atom_site_type_symbol
_atom_site_fract_x
_atom_site_fract_y
_atom_site_fract_z
_atom_site_U_iso_or_equiv
_atom_site_adp_type
_atom_site_occupancy
_atom_site_site_symmetry_order
_atom_site_calc_flag
_atom_site_refinement_flags_posn
O1 O 0.1419(2) -0.0280(2) 0.32776(11) 0.0324(5) Uani 1 1 d .
O2 O 0.5564(2) 0.18968(16) 0.29841(9) 0.0238(4) Uani 1 1 d .
O3 O 0.98409(19) 0.17047(15) 0.45528(9) 0.0211(4) Uani 1 1 d .
N1 N 0.7440(2) 0.17569(19) 0.43775(11) 0.0193(5) Uani 1 1 d .
H1 H 0.666081 0.213467 0.444652 0.023 Uiso 1 1 calc R
C1 C 0.4882(3) 0.1026(2) 0.32907(13) 0.0196(5) Uani 1 1 d .
C2 C 0.3453(3) 0.0782(2) 0.31347(13) 0.0231(6) Uani 1 1 d .
H2 H 0.288193 0.122939 0.280472 0.028 Uiso 1 1 calc R
C3 C 0.2842(3) -0.0127(3) 0.34635(13) 0.0246(6) Uani 1 1 d .
C4 C 0.3689(3) -0.0800(3) 0.39328(14) 0.0275(6) Uani 1 1 d .
H4 H 0.328904 -0.143556 0.414811 0.033 Uiso 1 1 calc R
C5 C 0.5134(3) -0.0528(2) 0.40824(14) 0.0250(6) Uani 1 1 d .
H5 H 0.570857 -0.098693 0.440535 0.030 Uiso 1 1 calc R
C6 C 0.5767(3) 0.0384(2) 0.37800(13) 0.0204(5) Uani 1 1 d .
C7 C 0.7310(3) 0.0698(2) 0.39662(13) 0.0220(5) Uani 1 1 d .
H7A H 0.781570 0.004304 0.421641 0.026 Uiso 1 1 calc R
H7B H 0.775928 0.082955 0.355667 0.026 Uiso 1 1 calc R
C8 C 0.8701(3) 0.2164(2) 0.46493(12) 0.0171(5) Uani 1 1 d .
C9 C 0.8632(3) 0.3224(2) 0.50995(13) 0.0194(5) Uani 1 1 d .
H9A H 0.836784 0.391943 0.481817 0.023 Uiso 1 1 calc R
H9B H 0.786911 0.309729 0.538452 0.023 Uiso 1 1 calc R
C10 C 1.0025(3) 0.3472(2) 0.55436(13) 0.0194(5) Uani 1 1 d .
H10A H 1.077241 0.365976 0.525956 0.023 Uiso 1 1 calc R
H10B H 1.032787 0.275813 0.580169 0.023 Uiso 1 1 calc R
C11 C 0.9906(3) 0.4486(2) 0.60298(13) 0.0190(5) Uani 1 1 d .
H11 H 0.954633 0.518509 0.576101 0.023 Uiso 1 1 calc R
C12 C 1.1387(3) 0.4801(2) 0.64085(13) 0.0206(5) Uani 1 1 d .
H12A H 1.124987 0.531462 0.678928 0.025 Uiso 1 1 calc R
H12B H 1.185485 0.407405 0.659253 0.025 Uiso 1 1 calc R
C13 C 1.2370(3) 0.5407(2) 0.59864(13) 0.0199(5) Uani 1 1 d .
C14 C 1.3487(3) 0.4826(2) 0.57423(14) 0.0241(6) Uani 1 1 d .
H14 H 1.365502 0.402455 0.584925 0.029 Uiso 1 1 calc R
C15 C 1.4368(3) 0.5401(3) 0.53426(15) 0.0289(6) Uani 1 1 d .
H15 H 1.512967 0.499198 0.518198 0.035 Uiso 1 1 calc R
C16 C 1.4127(3) 0.6568(3) 0.51811(15) 0.0277(6) Uani 1 1 d .
H16 H 1.471551 0.696027 0.490511 0.033 Uiso 1 1 calc R
C17 C 1.3020(3) 0.7164(2) 0.54243(15) 0.0269(6) Uani 1 1 d .
H17 H 1.285898 0.796675 0.531825 0.032 Uiso 1 1 calc R
C18 C 1.2151(3) 0.6589(2) 0.58215(13) 0.0226(6) Uani 1 1 d .
H18 H 1.139601 0.700297 0.598427 0.027 Uiso 1 1 calc R
C19 C 0.8864(3) 0.4237(2) 0.65234(13) 0.0186(5) Uani 1 1 d .
C20 C 0.8972(3) 0.3220(2) 0.69107(14) 0.0239(6) Uani 1 1 d .
H20 H 0.967826 0.265337 0.684718 0.029 Uiso 1 1 calc R
C21 C 0.8065(3) 0.3024(3) 0.73864(15) 0.0307(7) Uani 1 1 d .
H21 H 0.815449 0.232762 0.764547 0.037 Uiso 1 1 calc R
C22 C 0.7032(3) 0.3837(3) 0.74842(15) 0.0335(7) Uani 1 1 d .
H22 H 0.641410 0.370521 0.781164 0.040 Uiso 1 1 calc R
C23 C 0.6903(3) 0.4846(3) 0.71020(16) 0.0330(7) Uani 1 1 d .
H23 H 0.619128 0.540693 0.716619 0.040 Uiso 1 1 calc R
C24 C 0.7809(3) 0.5040(2) 0.66252(15) 0.0264(6) Uani 1 1 d .
H24 H 0.770699 0.573363 0.636427 0.032 Uiso 1 1 calc R
C25 C 0.0681(3) -0.0995(3) 0.36962(16) 0.0360(7) Uani 1 1 d .
H25A H 0.105189 -0.179582 0.369661 0.054 Uiso 1 1 calc GR
H25B H -0.034156 -0.099742 0.352855 0.054 Uiso 1 1 calc GR
H25C H 0.082279 -0.068369 0.415194 0.054 Uiso 1 1 calc GR
C26 C 0.4776(3) 0.2446(3) 0.24181(15) 0.0305(6) Uani 1 1 d .
H26A H 0.440567 0.184852 0.209315 0.046 Uiso 1 1 calc GR
H26B H 0.540379 0.298090 0.221290 0.046 Uiso 1 1 calc GR
H26C H 0.397776 0.288782 0.255925 0.046 Uiso 1 1 calc GR
O1' O -0.3128(2) 0.58695(18) 0.37349(11) 0.0309(5) Uani 1 1 d .
O2' O 0.0076(2) 0.29372(16) 0.30153(10) 0.0245(4) Uani 1 1 d .
O3' O 0.48312(19) 0.29519(16) 0.45524(10) 0.0226(4) Uani 1 1 d .
N1' N 0.2440(2) 0.28636(19) 0.43106(11) 0.0191(4) Uani 1 1 d .
H1' H 0.165045 0.249813 0.437697 0.023 Uiso 1 1 calc R
C1' C -0.0251(3) 0.3906(2) 0.33672(12) 0.0185(5) Uani 1 1 d .
C2' C -0.1624(3) 0.4362(2) 0.33359(13) 0.0206(5) Uani 1 1 d .
H2' H -0.240173 0.400540 0.306337 0.025 Uiso 1 1 calc R
C3' C -0.1838(3) 0.5360(2) 0.37144(14) 0.0217(5) Uani 1 1 d .
C4' C -0.0686(3) 0.5881(2) 0.41031(14) 0.0247(6) Uani 1 1 d .
H4' H -0.082370 0.657063 0.434956 0.030 Uiso 1 1 calc R
C5' C 0.0656(3) 0.5395(2) 0.41299(13) 0.0230(6) Uani 1 1 d .
H5' H 0.143310 0.575493 0.440109 0.028 Uiso 1 1 calc R
C6' C 0.0907(3) 0.4395(2) 0.37728(13) 0.0197(5) Uani 1 1 d .
C7' C 0.2359(3) 0.3836(2) 0.38380(13) 0.0221(6) Uani 1 1 d .
H7'A H 0.254871 0.354541 0.339662 0.027 Uiso 1 1 calc R
H7'B H 0.309701 0.442432 0.399369 0.027 Uiso 1 1 calc R
C8' C 0.3679(3) 0.2517(2) 0.46435(13) 0.0176(5) Uani 1 1 d .
C9' C 0.3554(3) 0.1567(2) 0.51573(14) 0.0213(5) Uani 1 1 d .
H9'A H 0.281861 0.180066 0.543857 0.026 Uiso 1 1 calc R
H9'B H 0.322745 0.083547 0.492295 0.026 Uiso 1 1 calc R
C10' C 0.4944(3) 0.1329(2) 0.56036(13) 0.0200(5) Uani 1 1 d .
H10C H 0.531774 0.207320 0.580795 0.024 Uiso 1 1 calc R
H10D H 0.565542 0.102301 0.532876 0.024 Uiso 1 1 calc R
C11' C 0.4763(3) 0.0448(2) 0.61578(13) 0.0200(5) Uani 1 1 d .
H11' H 0.433502 -0.028104 0.594278 0.024 Uiso 1 1 calc R
C12' C 0.6219(3) 0.0122(2) 0.65593(13) 0.0217(5) Uani 1 1 d .
H12C H 0.667126 0.084064 0.676288 0.026 Uiso 1 1 calc R
H12D H 0.605101 -0.041322 0.692633 0.026 Uiso 1 1 calc R
C13' C 0.7239(3) -0.0457(2) 0.61447(13) 0.0191(5) Uani 1 1 d .
C14' C 0.6992(3) -0.1602(2) 0.59106(14) 0.0222(5) Uani 1 1 d .
H14' H 0.619076 -0.202432 0.602425 0.027 Uiso 1 1 calc R
C15' C 0.7905(3) -0.2125(2) 0.55144(14) 0.0254(6) Uani 1 1 d .
H15' H 0.771872 -0.289860 0.535426 0.030 Uiso 1 1 calc R
C16' C 0.9087(3) -0.1528(2) 0.53506(14) 0.0244(6) Uani 1 1 d .
H16' H 0.971046 -0.189125 0.507998 0.029 Uiso 1 1 calc R
C17' C 0.9355(3) -0.0398(2) 0.55832(15) 0.0252(6) Uani 1 1 d .
H17' H 1.016797 0.001451 0.547488 0.030 Uiso 1 1 calc R
C18' C 0.8431(3) 0.0132(2) 0.59764(14) 0.0229(6) Uani 1 1 d .
H18' H 0.861755 0.090826 0.613210 0.028 Uiso 1 1 calc R
C19' C 0.3773(3) 0.0890(2) 0.66359(12) 0.0197(5) Uani 1 1 d .
C20' C 0.2580(3) 0.0259(3) 0.67551(15) 0.0266(6) Uani 1 1 d .
H20' H 0.234503 -0.044450 0.651552 0.032 Uiso 1 1 calc R
C21' C 0.1720(3) 0.0642(3) 0.72215(16) 0.0342(7) Uani 1 1 d .
H21' H 0.090419 0.019970 0.729708 0.041 Uiso 1 1 calc R
C22' C 0.2050(3) 0.1665(3) 0.75752(15) 0.0344(7) Uani 1 1 d .
H22' H 0.147529 0.191794 0.790027 0.041 Uiso 1 1 calc R
C23' C 0.3219(3) 0.2316(3) 0.74521(15) 0.0315(7) Uani 1 1 d .
H23' H 0.344091 0.302618 0.768761 0.038 Uiso 1 1 calc R
C24' C 0.4069(3) 0.1937(3) 0.69867(14) 0.0251(6) Uani 1 1 d .
H24' H 0.486688 0.239510 0.690379 0.030 Uiso 1 1 calc R
C25' C -0.4367(3) 0.5258(3) 0.34394(16) 0.0319(7) Uani 1 1 d .
H25D H -0.522516 0.567471 0.353431 0.048 Uiso 1 1 calc GR
H25E H -0.436670 0.446543 0.362525 0.048 Uiso 1 1 calc GR
H25F H -0.436267 0.521184 0.295556 0.048 Uiso 1 1 calc GR
C26' C -0.1027(3) 0.2434(3) 0.25558(17) 0.0351(7) Uani 1 1 d .
H26D H -0.133376 0.299734 0.220024 0.053 Uiso 1 1 calc GR
H26E H -0.184065 0.223235 0.278946 0.053 Uiso 1 1 calc GR
H26F H -0.066818 0.172502 0.236141 0.053 Uiso 1 1 calc GR

loop_
_atom_site_aniso_label
_atom_site_aniso_U_11
_atom_site_aniso_U_22
_atom_site_aniso_U_33
_atom_site_aniso_U_23
_atom_site_aniso_U_13
_atom_site_aniso_U_12
O1 0.0214(11) 0.0452(12) 0.0302(11) -0.0009(9) 0.0019(8) -0.0119(9)
O2 0.0189(10) 0.0265(9) 0.0247(10) 0.0051(8) -0.0023(8) -0.0060(8)
O3 0.0116(9) 0.0249(9) 0.0272(10) -0.0003(8) 0.0035(7) -0.0013(7)
N1 0.0110(11) 0.0238(11) 0.0232(11) -0.0038(9) 0.0027(8) 0.0015(8)
C1 0.0180(14) 0.0214(12) 0.0197(12) -0.0035(10) 0.0036(10) -0.0008(10)
C2 0.0201(14) 0.0277(13) 0.0205(13) -0.0027(11) -0.0005(11) -0.0003(11)
C3 0.0211(15) 0.0329(14) 0.0202(13) -0.0083(11) 0.0048(11) -0.0050(11)
C4 0.0299(16) 0.0285(14) 0.0257(14) -0.0031(11) 0.0094(12) -0.0076(12)
C5 0.0286(16) 0.0261(13) 0.0204(13) 0.0004(11) 0.0040(12) -0.0001(11)
C6 0.0189(14) 0.0219(12) 0.0209(13) -0.0039(10) 0.0037(10) 0.0001(10)
C7 0.0183(14) 0.0244(13) 0.0233(13) -0.0034(11) 0.0031(11) 0.0030(10)
C8 0.0116(12) 0.0226(12) 0.0174(12) 0.0049(10) 0.0024(10) -0.0004(10)
C9 0.0149(13) 0.0217(12) 0.0217(13) -0.0002(10) 0.0031(10) -0.0008(10)
C10 0.0146(13) 0.0228(12) 0.0210(12) -0.0030(10) 0.0034(10) -0.0003(10)
C11 0.0157(13) 0.0196(12) 0.0219(13) -0.0005(10) 0.0027(10) 0.0001(10)
C12 0.0192(14) 0.0214(12) 0.0207(12) -0.0024(10) 0.0014(10) -0.0018(10)
C13 0.0160(13) 0.0210(12) 0.0210(12) -0.0039(10) -0.0038(10) -0.0035(10)
C14 0.0171(13) 0.0246(13) 0.0297(14) -0.0044(11) -0.0004(11) -0.0013(11)
C15 0.0138(14) 0.0374(16) 0.0358(16) -0.0089(13) 0.0045(12) -0.0023(11)
C16 0.0184(14) 0.0368(15) 0.0281(14) -0.0044(12) 0.0034(11) -0.0124(12)
C17 0.0279(16) 0.0242(13) 0.0274(14) -0.0009(11) -0.0011(12) -0.0070(11)
C18 0.0205(14) 0.0220(13) 0.0251(13) -0.0028(10) 0.0023(11) -0.0019(10)
C19 0.0165(13) 0.0214(12) 0.0178(12) -0.0040(10) 0.0016(10) -0.0042(10)
C20 0.0266(15) 0.0222(13) 0.0228(13) -0.0015(10) 0.0030(11) -0.0032(11)
C21 0.0371(17) 0.0323(15) 0.0231(14) -0.0017(12) 0.0048(12) -0.0167(13)
C22 0.0305(16) 0.0447(17) 0.0284(15) -0.0105(13) 0.0148(13) -0.0191(14)
C23 0.0256(16) 0.0389(16) 0.0364(16) -0.0110(14) 0.0110(13) -0.0017(13)
C24 0.0250(15) 0.0263(14) 0.0290(15) -0.0042(11) 0.0075(12) 0.0002(11)
C25 0.0273(17) 0.0462(18) 0.0365(17) -0.0034(14) 0.0120(13) -0.0131(14)
C26 0.0280(16) 0.0320(15) 0.0297(15) 0.0091(12) -0.0028(12) -0.0036(12)
O1' 0.0196(10) 0.0303(10) 0.0433(12) 0.0013(9) 0.0059(9) 0.0067(8)
O2' 0.0207(10) 0.0253(9) 0.0271(10) -0.0044(8) 0.0017(8) 0.0018(8)
O3' 0.0096(9) 0.0263(9) 0.0321(10) 0.0006(8) 0.0032(7) 0.0023(7)
N1' 0.0090(10) 0.0269(11) 0.0217(11) 0.0036(9) 0.0034(8) -0.0003(8)
C1' 0.0182(13) 0.0203(12) 0.0171(12) 0.0022(10) 0.0029(10) -0.0005(10)
C2' 0.0154(13) 0.0247(12) 0.0209(13) 0.0034(10) -0.0006(10) -0.0033(10)
C3' 0.0192(14) 0.0212(12) 0.0257(13) 0.0064(10) 0.0065(11) 0.0031(10)
C4' 0.0243(15) 0.0221(13) 0.0284(14) -0.0025(11) 0.0067(12) -0.0009(11)
C5' 0.0198(14) 0.0279(13) 0.0205(13) -0.0001(11) 0.0001(11) -0.0070(11)
C6' 0.0138(13) 0.0254(12) 0.0198(13) 0.0061(10) 0.0023(10) -0.0001(10)
C7' 0.0164(14) 0.0296(14) 0.0211(13) 0.0061(11) 0.0051(10) 0.0003(11)
C8' 0.0109(12) 0.0220(12) 0.0204(12) -0.0041(10) 0.0041(10) 0.0030(10)
C9' 0.0143(13) 0.0243(13) 0.0252(13) -0.0008(11) 0.0018(10) 0.0002(10)
C10' 0.0132(12) 0.0241(12) 0.0228(12) 0.0005(10) 0.0031(10) 0.0000(10)
C11' 0.0171(13) 0.0209(12) 0.0216(13) -0.0006(10) 0.0017(11) 0.0012(10)
C12' 0.0169(14) 0.0256(13) 0.0218(13) -0.0006(10) -0.0007(11) 0.0026(10)
C13' 0.0158(13) 0.0194(12) 0.0208(13) 0.0025(10) -0.0024(10) 0.0054(10)
C14' 0.0169(13) 0.0216(13) 0.0276(14) 0.0016(11) 0.0002(10) 0.0002(10)
C15' 0.0234(14) 0.0225(13) 0.0298(15) -0.0021(11) 0.0018(11) 0.0024(11)
C16' 0.0196(14) 0.0285(14) 0.0252(14) 0.0014(11) 0.0034(11) 0.0082(11)
C17' 0.0176(14) 0.0270(13) 0.0310(14) 0.0047(11) 0.0029(11) -0.0005(11)
C18' 0.0178(14) 0.0196(12) 0.0303(14) 0.0011(11) -0.0014(11) 0.0010(10)
C19' 0.0169(13) 0.0227(12) 0.0189(13) 0.0039(10) 0.0002(10) 0.0039(10)
C20' 0.0239(15) 0.0266(13) 0.0290(14) 0.0092(11) 0.0026(11) 0.0021(11)
C21' 0.0234(16) 0.0443(17) 0.0365(17) 0.0161(14) 0.0105(13) 0.0042(13)
C22' 0.0291(17) 0.0507(19) 0.0251(14) 0.0103(14) 0.0098(12) 0.0186(15)
C23' 0.0316(17) 0.0378(16) 0.0241(14) -0.0043(12) -0.0003(12) 0.0138(13)
C24' 0.0210(14) 0.0285(14) 0.0256(14) -0.0002(11) 0.0020(11) 0.0030(11)
C25' 0.0155(15) 0.0409(16) 0.0397(17) 0.0086(14) 0.0051(12) 0.0054(12)
C26' 0.0257(16) 0.0393(16) 0.0402(18) -0.0175(14) 0.0037(13) -0.0069(13)

loop_
_atom_type_symbol
_atom_type_description
_atom_type_scat_dispersion_real
_atom_type_scat_dispersion_imag
_atom_type_scat_source
C C 0.0181 0.0091 'International Tables Vol C Tables 4.2.6.8 and 6.1.1.4'
H H 0.0000 0.0000 'International Tables Vol C Tables 4.2.6.8 and 6.1.1.4'
N N 0.0311 0.0180 'International Tables Vol C Tables 4.2.6.8 and 6.1.1.4'
O O 0.0492 0.0322 'International Tables Vol C Tables 4.2.6.8 and 6.1.1.4'

loop_
_geom_angle_atom_site_label_1
_geom_angle_atom_site_label_2
_geom_angle_atom_site_label_3
_geom_angle
C3 O1 C25 117.0(2)
C1 O2 C26 117.0(2)
C7 N1 H1 119.0
C8 N1 H1 119.0
C8 N1 C7 121.9(2)
O2 C1 C6 114.9(2)
C2 C1 O2 123.2(2)
C2 C1 C6 121.9(2)
C1 C2 H2 120.1
C1 C2 C3 119.7(3)
C3 C2 H2 120.1
O1 C3 C2 114.8(3)
O1 C3 C4 125.3(3)
C4 C3 C2 120.0(3)
C3 C4 H4 120.5
C3 C4 C5 118.9(3)
C5 C4 H4 120.5
C4 C5 H5 118.7
C6 C5 C4 122.7(3)
C6 C5 H5 118.7
C1 C6 C7 121.2(2)
C5 C6 C1 116.8(3)
C5 C6 C7 122.0(3)
N1 C7 C6 110.3(2)
N1 C7 H7A 109.6
N1 C7 H7B 109.6
C6 C7 H7A 109.6
C6 C7 H7B 109.6
H7A C7 H7B 108.1
O3 C8 N1 122.6(2)
O3 C8 C9 122.6(2)
N1 C8 C9 114.8(2)
C8 C9 H9A 108.8
C8 C9 H9B 108.8
H9A C9 H9B 107.7
C10 C9 C8 113.6(2)
C10 C9 H9A 108.8
C10 C9 H9B 108.8
C9 C10 H10A 109.0
C9 C10 H10B 109.0
C9 C10 C11 112.9(2)
H10A C10 H10B 107.8
C11 C10 H10A 109.0
C11 C10 H10B 109.0
C10 C11 H11 107.7
C10 C11 C12 110.8(2)
C12 C11 H11 107.7
C19 C11 C10 112.8(2)
C19 C11 H11 107.7
C19 C11 C12 109.9(2)
C11 C12 H12A 108.7
C11 C12 H12B 108.7
H12A C12 H12B 107.6
C13 C12 C11 114.2(2)
C13 C12 H12A 108.7
C13 C12 H12B 108.7
C14 C13 C12 122.2(2)
C14 C13 C18 118.1(2)
C18 C13 C12 119.7(2)
C13 C14 H14 119.4
C13 C14 C15 121.2(3)
C15 C14 H14 119.4
C14 C15 H15 120.1
C16 C15 C14 119.8(3)
C16 C15 H15 120.1
C15 C16 H16 120.1
C15 C16 C17 119.8(3)
C17 C16 H16 120.1
C16 C17 H17 119.9
C18 C17 C16 120.1(3)
C18 C17 H17 119.9
C13 C18 H18 119.5
C17 C18 C13 121.0(3)
C17 C18 H18 119.5
C20 C19 C11 121.2(2)
C24 C19 C11 120.8(2)
C24 C19 C20 117.9(2)
C19 C20 H20 119.5
C21 C20 C19 121.1(3)
C21 C20 H20 119.5
C20 C21 H21 119.9
C22 C21 C20 120.2(3)
C22 C21 H21 119.9
C21 C22 H22 120.2
C21 C22 C23 119.6(3)
C23 C22 H22 120.2
C22 C23 H23 119.9
C22 C23 C24 120.2(3)
C24 C23 H23 119.9
C19 C24 H24 119.5
C23 C24 C19 121.1(3)
C23 C24 H24 119.5
O1 C25 H25A 109.5
O1 C25 H25B 109.5
O1 C25 H25C 109.5
H25A C25 H25B 109.5
H25A C25 H25C 109.5
H25B C25 H25C 109.5
O2 C26 H26A 109.5
O2 C26 H26B 109.5
O2 C26 H26C 109.5
H26A C26 H26B 109.5
H26A C26 H26C 109.5
H26B C26 H26C 109.5
C3' O1' C25' 117.9(2)
C1' O2' C26' 117.9(2)
C7' N1' H1' 119.2
C8' N1' H1' 119.2
C8' N1' C7' 121.6(2)
O2' C1' C2' 123.4(2)
O2' C1' C6' 114.5(2)
C2' C1' C6' 122.0(2)
C1' C2' H2' 120.7
C1' C2' C3' 118.7(2)
C3' C2' H2' 120.7
O1' C3' C2' 124.1(3)
O1' C3' C4' 116.0(2)
C4' C3' C2' 120.0(2)
C3' C4' H4' 120.1
C5' C4' C3' 119.8(2)
C5' C4' H4' 120.1
C4' C5' H5' 119.0
C4' C5' C6' 122.0(3)
C6' C5' H5' 119.0
C1' C6' C7' 121.1(2)
C5' C6' C1' 117.5(2)
C5' C6' C7' 121.4(2)
N1' C7' C6' 110.5(2)
N1' C7' H7'A 109.5
N1' C7' H7'B 109.5
C6' C7' H7'A 109.5
C6' C7' H7'B 109.5
H7'A C7' H7'B 108.1
O3' C8' N1' 122.6(2)
O3' C8' C9' 122.7(2)
N1' C8' C9' 114.6(2)
C8' C9' H9'A 108.9
C8' C9' H9'B 108.9
H9'A C9' H9'B 107.7
C10' C9' C8' 113.4(2)
C10' C9' H9'A 108.9
C10' C9' H9'B 108.9
C9' C10' H10C 109.1
C9' C10' H10D 109.1
C9' C10' C11' 112.5(2)
H10C C10' H10D 107.8
C11' C10' H10C 109.1
C11' C10' H10D 109.1
C10' C11' H11' 107.9
C10' C11' C12' 111.4(2)
C12' C11' H11' 107.9
C19' C11' C10' 112.6(2)
C19' C11' H11' 107.9
C19' C11' C12' 109.0(2)
C11' C12' H12C 108.8
C11' C12' H12D 108.8
H12C C12' H12D 107.7
C13' C12' C11' 113.7(2)
C13' C12' H12C 108.8
C13' C12' H12D 108.8
C14' C13' C12' 120.4(2)
C18' C13' C12' 121.3(2)
C18' C13' C14' 118.3(2)
C13' C14' H14' 119.7
C15' C14' C13' 120.6(2)
C15' C14' H14' 119.7
C14' C15' H15' 119.7
C16' C15' C14' 120.5(3)
C16' C15' H15' 119.7
C15' C16' H16' 120.2
C15' C16' C17' 119.7(3)
C17' C16' H16' 120.2
C16' C17' H17' 120.1
C16' C17' C18' 119.8(3)
C18' C17' H17' 120.1
C13' C18' C17' 121.1(3)
C13' C18' H18' 119.4
C17' C18' H18' 119.4
C20' C19' C11' 121.4(2)
C20' C19' C24' 118.0(2)
C24' C19' C11' 120.6(2)
C19' C20' H20' 119.5
C19' C20' C21' 120.9(3)
C21' C20' H20' 119.5
C20' C21' H21' 119.9
C22' C21' C20' 120.2(3)
C22' C21' H21' 119.9
C21' C22' H22' 120.2
C23' C22' C21' 119.5(3)
C23' C22' H22' 120.2
C22' C23' H23' 119.9
C22' C23' C24' 120.2(3)
C24' C23' H23' 119.9
C19' C24' H24' 119.4
C23' C24' C19' 121.1(3)
C23' C24' H24' 119.4
O1' C25' H25D 109.5
O1' C25' H25E 109.5
O1' C25' H25F 109.5
H25D C25' H25E 109.5
H25D C25' H25F 109.5
H25E C25' H25F 109.5
O2' C26' H26D 109.5
O2' C26' H26E 109.5
O2' C26' H26F 109.5
H26D C26' H26E 109.5
H26D C26' H26F 109.5
H26E C26' H26F 109.5

loop_
_geom_bond_atom_site_label_1
_geom_bond_atom_site_label_2
_geom_bond_distance
O1 C3 1.358(3)
O1 C25 1.423(4)
O2 C1 1.376(3)
O2 C26 1.426(3)
O3 C8 1.236(3)
N1 H1 0.8800
N1 C7 1.464(3)
N1 C8 1.327(3)
C1 C2 1.373(4)
C1 C6 1.413(4)
C2 H2 0.9500
C2 C3 1.398(4)
C3 C4 1.390(4)
C4 H4 0.9500
C4 C5 1.394(4)
C5 H5 0.9500
C5 C6 1.382(4)
C6 C7 1.499(4)
C7 H7A 0.9900
C7 H7B 0.9900
C8 C9 1.522(3)
C9 H9A 0.9900
C9 H9B 0.9900
C9 C10 1.518(4)
C10 H10A 0.9900
C10 H10B 0.9900
C10 C11 1.533(3)
C11 H11 1.0000
C11 C12 1.546(4)
C11 C19 1.517(3)
C12 H12A 0.9900
C12 H12B 0.9900
C12 C13 1.508(3)
C13 C14 1.390(4)
C13 C18 1.400(4)
C14 H14 0.9500
C14 C15 1.397(4)
C15 H15 0.9500
C15 C16 1.385(4)
C16 H16 0.9500
C16 C17 1.389(4)
C17 H17 0.9500
C17 C18 1.387(4)
C18 H18 0.9500
C19 C20 1.398(4)
C19 C24 1.389(4)
C20 H20 0.9500
C20 C21 1.387(4)
C21 H21 0.9500
C21 C22 1.379(5)
C22 H22 0.9500
C22 C23 1.384(5)
C23 H23 0.9500
C23 C24 1.388(4)
C24 H24 0.9500
C25 H25A 0.9800
C25 H25B 0.9800
C25 H25C 0.9800
C26 H26A 0.9800
C26 H26B 0.9800
C26 H26C 0.9800
O1' C3' 1.356(3)
O1' C25' 1.425(4)
O2' C1' 1.373(3)
O2' C26' 1.423(4)
O3' C8' 1.231(3)
N1' H1' 0.8800
N1' C7' 1.460(3)
N1' C8' 1.331(3)
C1' C2' 1.391(4)
C1' C6' 1.395(4)
C2' H2' 0.9500
C2' C3' 1.402(4)
C3' C4' 1.389(4)
C4' H4' 0.9500
C4' C5' 1.378(4)
C5' H5' 0.9500
C5' C6' 1.388(4)
C6' C7' 1.502(4)
C7' H7'A 0.9900
C7' H7'B 0.9900
C8' C9' 1.517(4)
C9' H9'A 0.9900
C9' H9'B 0.9900
C9' C10' 1.516(4)
C10' H10C 0.9900
C10' H10D 0.9900
C10' C11' 1.532(4)
C11' H11' 1.0000
C11' C12' 1.548(4)
C11' C19' 1.516(3)
C12' H12C 0.9900
C12' H12D 0.9900
C12' C13' 1.509(4)
C13' C14' 1.401(4)
C13' C18' 1.390(4)
C14' H14' 0.9500
C14' C15' 1.387(4)
C15' H15' 0.9500
C15' C16' 1.384(4)
C16' H16' 0.9500
C16' C17' 1.387(4)
C17' H17' 0.9500
C17' C18' 1.394(4)
C18' H18' 0.9500
C19' C20' 1.384(4)
C19' C24' 1.400(4)
C20' H20' 0.9500
C20' C21' 1.393(4)
C21' H21' 0.9500
C21' C22' 1.385(5)
C22' H22' 0.9500
C22' C23' 1.381(5)
C23' H23' 0.9500
C23' C24' 1.383(4)
C24' H24' 0.9500
C25' H25D 0.9800
C25' H25E 0.9800
C25' H25F 0.9800
C26' H26D 0.9800
C26' H26E 0.9800
C26' H26F 0.9800

loop_
_geom_hbond_atom_site_label_D
_geom_hbond_atom_site_label_H
_geom_hbond_atom_site_label_A
_geom_hbond_distance_DH
_geom_hbond_distance_HA
_geom_hbond_distance_DA
_geom_hbond_angle_DHA
_geom_hbond_site_symmetry_A
_geom_hbond_publ_flag
N1 H1 O3' 0.88 2.00 2.878(3) 176.6 . yes
N1' H1' O3 0.88 2.01 2.886(3) 178.0 1_455 yes
